data_8107471
loop_
_publ_author_name
'Liu, Li'
'Guo, Huan-Mei'
'Liu, Li-Li'
'Qian, Xin-Ru'

_publ_section_title
;
 Crystal structure of
 catena-poly[triaqua-[bis(m2-4-(1H-1,2,4-triazol-1-yl)benzoato-k2O:O')-(4-(1H-1,2,4-triazol-1-yl)benzoato-k1O)-praseodymium
 (III) monohydrate], C27H26N9O10Pr
;
_journal_issue 3
_journal_name_full 'Zeitschrift f\"ur Kristallographie - New Crystal Structures'
_journal_page_first 471
_journal_page_last 473
_journal_paper_doi 10.1515/ncrs-2023-0039
_journal_volume 238
_journal_year 2023
_chemical_formula_moiety 'C27 H24 N9 O9 Pr, H2 O'
_chemical_formula_sum 'C27 H26 N9 O10 Pr'
_chemical_formula_weight 777.48
_space_group_crystal_system monoclinic
_space_group_IT_number 14
_space_group_name_Hall '-P 2ybc'
_space_group_name_H-M_alt 'P 1 21/c 1'
_atom_sites_solution_hydrogens mixed
_atom_sites_solution_primary dual
_cell_angle_alpha 90
_cell_angle_beta 105.109(2)
_cell_angle_gamma 90
_cell_formula_units_Z 4
_cell_length_a 13.2280(12)
_cell_length_b 5.5628(5)
_cell_length_c 41.140(3)
_cell_measurement_reflns_used 3913
_cell_measurement_temperature 298(2)
_cell_measurement_theta_max 26.067
_cell_measurement_theta_min 3.075
_cell_volume 2922.6(4)
_computing_cell_refinement 'SAINT v6.02A (Bruker, 2001) [1]'
_computing_data_collection 'Bruker SMART'
_computing_data_reduction 'SAINT v6.02A (Bruker, 2001) [1]'
_computing_molecular_graphics 'Olex2 1.5 (Dolomanov et al., 2009) [2]'
_computing_publication_material 'Olex2 1.5 (Dolomanov et al., 2009) [2]'
_computing_structure_refinement 'SHELXL 2018/3 (Sheldrick, 2015) [3]'
_computing_structure_solution 'SHELXT  (Sheldrick, 2015) [4]'
_diffrn_ambient_temperature 298.15
_diffrn_detector 'CCD area detector'
_diffrn_detector_area_resol_mean 5.6
_diffrn_detector_type 'Bruker SMART CCD 6000 area detector'
_diffrn_measured_fraction_theta_full 0.997
_diffrn_measured_fraction_theta_max 0.997
_diffrn_measurement_device 'three-circle diffractometer'
_diffrn_measurement_device_type 'Bruker SMART CCD 6000 area detector'
_diffrn_measurement_method 'phi and omega scans'
_diffrn_radiation_monochromator graphite
_diffrn_radiation_probe x-ray
_diffrn_radiation_type MoK\a
_diffrn_radiation_wavelength 0.71073
_diffrn_reflns_av_R_equivalents 0.0505
_diffrn_reflns_av_unetI/netI 0.0643
_diffrn_reflns_Laue_measured_fraction_full 0.997
_diffrn_reflns_Laue_measured_fraction_max 0.997
_diffrn_reflns_limit_h_max 15
_diffrn_reflns_limit_h_min -11
_diffrn_reflns_limit_k_max 6
_diffrn_reflns_limit_k_min -6
_diffrn_reflns_limit_l_max 46
_diffrn_reflns_limit_l_min -49
_diffrn_reflns_number 14265
_diffrn_reflns_point_group_measured_fraction_full 0.997
_diffrn_reflns_point_group_measured_fraction_max 0.997
_diffrn_reflns_theta_full 25.242
_diffrn_reflns_theta_max 25.348
_diffrn_reflns_theta_min 3.075
_diffrn_source 'sealed X-ray tube'
_diffrn_source_target Mo
_exptl_absorpt_coefficient_mu 1.742
_exptl_absorpt_correction_T_max 0.7948
_exptl_absorpt_correction_T_min 0.6252
_exptl_absorpt_correction_type multi-scan
_exptl_absorpt_process_details sadabs
_exptl_crystal_colour 'clear light colourless'
_exptl_crystal_colour_lustre clear
_exptl_crystal_colour_modifier light
_exptl_crystal_colour_primary colourless
_exptl_crystal_density_diffrn 1.767
_exptl_crystal_density_meas .
_exptl_crystal_density_method 'not measured'
_exptl_crystal_description plate
_exptl_crystal_F_000 1560
_exptl_crystal_size_max 0.28
_exptl_crystal_size_mid 0.21
_exptl_crystal_size_min 0.13
_refine_diff_density_max 0.643
_refine_diff_density_min -1.580
_refine_diff_density_rms 0.114
_refine_ls_extinction_coef .
_refine_ls_extinction_method none
_refine_ls_goodness_of_fit_ref 1.049
_refine_ls_hydrogen_treatment mixed
_refine_ls_matrix_type full
_refine_ls_number_parameters 436
_refine_ls_number_reflns 5339
_refine_ls_number_restraints 502
_refine_ls_restrained_S_all 1.052
_refine_ls_R_factor_all 0.0607
_refine_ls_R_factor_gt 0.0426
_refine_ls_shift/su_max 0.001
_refine_ls_shift/su_mean 0.000
_refine_ls_structure_factor_coef Fsqd
_refine_ls_weighting_details 'w=1/[\s^2^(Fo^2^)+(0.0266P)^2^+2.2215P] where P=(Fo^2^+2Fc^2^)/3'
_refine_ls_weighting_scheme calc
_refine_ls_wR_factor_gt 0.0759
_refine_ls_wR_factor_ref 0.0815
_reflns_Friedel_coverage 0.000
_reflns_Friedel_fraction_full .
_reflns_Friedel_fraction_max .
_reflns_number_gt 4110
_reflns_number_total 5339
_reflns_threshold_expression 'I > 2\s(I)'
_cod_data_source_file suppl_j_ncrs-2023-0039_suppl.cif
_cod_data_source_block 1
_cod_database_code 8107471
_shelx_space_group_comment
;
The symmetry employed for this shelxl refinement is uniquely defined
by the following loop, which should always be used as a source of
symmetry information in preference to the above space-group names.
They are only intended as comments.
;
_shelx_estimated_absorpt_t_max 0.805
_shelx_estimated_absorpt_t_min 0.641
_olex2_refinement_description
;
1. Fixed Uiso
 At 1.2 times of:
  All C(H) groups
 At 1.5 times of:
  All O(H) groups, All O(H,H) groups
2. Restrained distances
 H9B-O9 = O9-H9A
 0.85 with sigma of 0.02
 H9B-H9A
 1.344 with sigma of 0.04
 Pr1-H8A \\sim Pr1-H8B
 with sigma of 0.02
3. Uiso/Uaniso restraints and constraints
C9 \\sim C18 \\sim C15 \\sim C12 \\sim C6 \\sim C24 \\sim C16 \\sim C7 \\sim
C13 \\sim C5 \\sim C14 \\sim C17 \\sim C4 \\sim C3 \\sim C27 \\sim C8 \\sim C23
\\sim C22 \\sim C25 \\sim C11 \\sim C21 \\sim C2 \\sim C10 \\sim C26 \\sim C20
\\sim C1 \\sim C19: within 3.8A with sigma of 0.005 and sigma for terminal
atoms of 0.01 within 3.8A
N6 \\sim N4 \\sim C20 \\sim N5 \\sim C19: within 1.7A with sigma of 0.005 and
sigma for terminal atoms of 0.01 within 1.7A
4.a Free rotating group:
 O8(H8A,H8B), O10(H10A,H10B)
4.b Rotating group:
 O7(H7A,H7B), O9(H9A)
4.c Aromatic/amide H refined with riding coordinates:
 C16(H16), C7(H7), C13(H13), C5(H5), C14(H14), C17(H17), C4(H4), C8(H8),
 C23(H23), C22(H22), C25(H25), C11(H11), C2(H2), C10(H10), C26(H26), C20(H20),
 C1(H1), C19(H19)
;
_olex2_submission_special_instructions 'No special instructions were received'

loop_
_space_group_symop_operation_xyz
'x, y, z'
'-x, y+1/2, -z+1/2'
'-x, -y, -z'
'x, -y-1/2, z-1/2'

loop_
_atom_site_label
_atom_site_type_symbol
_atom_site_fract_x
_atom_site_fract_y
_atom_site_fract_z
_atom_site_U_iso_or_equiv
_atom_site_adp_type
_atom_site_occupancy
_atom_site_site_symmetry_order
_atom_site_calc_flag
_atom_site_refinement_flags_posn
_atom_site_refinement_flags_adp
_atom_site_refinement_flags_occupancy
_atom_site_disorder_assembly
_atom_site_disorder_group
C1 C 1.2889(4) -0.2360(11) 0.27171(15) 0.0424(12) Uani 1 1 d . U . . .
H1 H 1.338578 -0.351155 0.270342 0.051 Uiso 1 1 calc R U . . .
C2 C 1.2109(4) 0.0914(10) 0.26737(13) 0.0373(10) Uani 1 1 d . U . . .
H2 H 1.190663 0.250573 0.262798 0.045 Uiso 1 1 calc R U . . .
C3 C 1.0689(4) -0.0345(9) 0.29417(12) 0.0295(9) Uani 1 1 d . U . . .
C4 C 1.0127(4) 0.1791(10) 0.28720(13) 0.0318(9) Uani 1 1 d . U . . .
H4 H 1.032384 0.298230 0.274208 0.038 Uiso 1 1 calc R U . . .
C5 C 0.9266(4) 0.2099(9) 0.30013(13) 0.0303(9) Uani 1 1 d . U . . .
H5 H 0.889056 0.352904 0.295959 0.036 Uiso 1 1 calc R U . . .
C6 C 0.8954(4) 0.0339(9) 0.31898(12) 0.0263(9) Uani 1 1 d . U . . .
C7 C 0.9503(4) -0.1802(9) 0.32431(13) 0.0305(9) Uani 1 1 d . U . . .
H7 H 0.928635 -0.303008 0.336288 0.037 Uiso 1 1 calc R U . . .
C8 C 1.0375(4) -0.2134(9) 0.31194(13) 0.0304(9) Uani 1 1 d . U . . .
H8 H 1.074359 -0.357476 0.315788 0.036 Uiso 1 1 calc R U . . .
C9 C 0.8065(4) 0.0782(10) 0.33473(12) 0.0261(9) Uani 1 1 d . U . . .
C10 C -0.0046(4) 0.2237(10) 0.40425(14) 0.0397(12) Uani 1 1 d . U . . .
H10 H -0.055004 0.327807 0.408309 0.048 Uiso 1 1 calc R U . . .
C11 C 0.0791(4) -0.0914(10) 0.40230(13) 0.0365(10) Uani 1 1 d . U . . .
H11 H 0.101178 -0.250738 0.403678 0.044 Uiso 1 1 calc R U . . .
C12 C 0.2169(4) 0.0841(9) 0.37810(13) 0.0291(8) Uani 1 1 d . U . . .
C13 C 0.2806(4) -0.1172(9) 0.38370(13) 0.0296(9) Uani 1 1 d . U . . .
H13 H 0.265389 -0.247623 0.395748 0.036 Uiso 1 1 calc R U . . .
C14 C 0.3680(4) -0.1193(8) 0.37087(13) 0.0282(9) Uani 1 1 d . U . . .
H14 H 0.409553 -0.256432 0.373580 0.034 Uiso 1 1 calc R U . . .
C15 C 0.3947(3) 0.0763(9) 0.35421(12) 0.0249(9) Uani 1 1 d . U . . .
C16 C 0.3286(4) 0.2749(9) 0.34849(13) 0.0296(9) Uani 1 1 d . U . . .
H16 H 0.344451 0.406806 0.336831 0.036 Uiso 1 1 calc R U . . .
C17 C 0.2394(4) 0.2773(9) 0.36007(13) 0.0301(8) Uani 1 1 d . U . . .
H17 H 0.194498 0.408858 0.355712 0.036 Uiso 1 1 calc R U . . .
C18 C 0.4951(4) 0.0743(10) 0.34392(12) 0.0262(9) Uani 1 1 d . U . . .
C19 C 0.1400(5) 0.2677(13) 0.50104(17) 0.0619(13) Uani 1 1 d . U . . .
H19 H 0.088881 0.151928 0.500450 0.074 Uiso 1 1 calc R U . . .
C20 C 0.2391(4) 0.5537(12) 0.51736(14) 0.0471(10) Uani 1 1 d . U . . .
H20 H 0.275507 0.680830 0.529789 0.056 Uiso 1 1 calc R U . . .
C21 C 0.3358(4) 0.5366(11) 0.47282(13) 0.0386(9) Uani 1 1 d . U . . .
C22 C 0.3665(4) 0.3818(10) 0.45126(13) 0.0374(9) Uani 1 1 d . U . . .
H22 H 0.333842 0.233493 0.446132 0.045 Uiso 1 1 calc R U . . .
C23 C 0.4472(4) 0.4488(10) 0.43710(13) 0.0355(9) Uani 1 1 d . U . . .
H23 H 0.468603 0.343404 0.422657 0.043 Uiso 1 1 calc R U . . .
C24 C 0.4957(4) 0.6687(10) 0.44417(13) 0.0333(9) Uani 1 1 d . U . . .
C25 C 0.4616(4) 0.8225(10) 0.46556(13) 0.0382(10) Uani 1 1 d . U . . .
H25 H 0.493393 0.972128 0.470380 0.046 Uiso 1 1 calc R U . . .
C26 C 0.3823(4) 0.7607(10) 0.47989(14) 0.0397(9) Uani 1 1 d . U . . .
H26 H 0.360288 0.867185 0.494061 0.048 Uiso 1 1 calc R U . . .
C27 C 0.5785(4) 0.7538(10) 0.42801(14) 0.0337(10) Uani 1 1 d . U . . .
N1 N 1.1601(3) -0.0668(8) 0.28205(10) 0.0339(10) Uani 1 1 d . . . . .
N2 N 1.2105(4) -0.2832(9) 0.28479(12) 0.0447(13) Uani 1 1 d . . . . .
N3 N 1.2927(4) -0.0075(8) 0.26031(13) 0.0481(14) Uani 1 1 d . . . . .
N4 N 0.2573(3) 0.4679(9) 0.48903(11) 0.0456(11) Uani 1 1 d . U . . .
N5 N 0.1632(4) 0.4347(11) 0.52531(13) 0.0574(12) Uani 1 1 d . U . . .
N6 N 0.1936(4) 0.2751(11) 0.47780(14) 0.0649(13) Uani 1 1 d . U . . .
N7 N 0.1275(3) 0.0899(7) 0.39120(10) 0.0293(10) Uani 1 1 d . . . . .
N8 N 0.0726(3) 0.2979(8) 0.39129(12) 0.0417(12) Uani 1 1 d . . . . .
N9 N -0.0042(3) -0.0131(8) 0.41102(12) 0.0442(13) Uani 1 1 d . . . . .
O1 O 0.7716(3) -0.0958(6) 0.34764(9) 0.0356(9) Uani 1 1 d . . . . .
O2 O 0.7762(3) 0.2935(6) 0.33534(8) 0.0312(9) Uani 1 1 d . . . . .
O3 O 0.5393(3) -0.1237(6) 0.34317(9) 0.0327(9) Uani 1 1 d . . . . .
O4 O 0.5300(2) 0.2743(6) 0.33683(9) 0.0342(9) Uani 1 1 d . . . . .
O5 O 0.5998(3) 0.6152(7) 0.40617(9) 0.0389(10) Uani 1 1 d . . . . .
O6 O 0.6198(3) 0.9533(7) 0.43624(10) 0.0498(10) Uani 1 1 d . . . . .
O7 O 0.7178(3) 0.2043(6) 0.39729(9) 0.0360(9) Uani 1 1 d . . . . .
H7A H 0.664551 0.155846 0.403412 0.054 Uiso 1 1 d R U . . .
H7B H 0.733424 0.087091 0.386223 0.054 Uiso 1 1 d R U . . .
O8 O 0.8248(3) 0.6583(7) 0.40586(8) 0.0357(9) Uani 1 1 d G . . . .
H8A H 0.830941 0.634587 0.426694 0.054 Uiso 1 1 d DG U . . .
H8B H 0.871877 0.761406 0.405417 0.054 Uiso 1 1 d DG U . . .
O9 O 0.6196(3) 0.6184(7) 0.29602(9) 0.0405(10) Uani 1 1 d D . . . .
H9A H 0.597624 0.761949 0.291242 0.061 Uiso 1 1 d DR U . . .
H9B H 0.649(4) 0.582(9) 0.2803(11) 0.08(2) Uiso 1 1 d D . . . .
O10 O 0.5584(3) 0.0738(8) 0.27251(10) 0.0521(11) Uani 1 1 d G . . . .
H10A H 0.496423 0.058755 0.259994 0.078 Uiso 1 1 d G U . . .
H10B H 0.552237 0.167802 0.288111 0.078 Uiso 1 1 d G U . . .
Pr1 Pr 0.66827(2) 0.56140(5) 0.35920(2) 0.02277(9) Uani 1 1 d D . . . .

loop_
_atom_site_aniso_label
_atom_site_aniso_U_11
_atom_site_aniso_U_22
_atom_site_aniso_U_33
_atom_site_aniso_U_23
_atom_site_aniso_U_13
_atom_site_aniso_U_12
Pr1 0.02463(15) 0.01714(15) 0.03135(17) 0.00016(15) 0.01588(11) -0.00027(14)
O2 0.040(2) 0.020(2) 0.040(2) 0.0031(17) 0.0225(17) 0.0062(16)
O4 0.027(2) 0.028(2) 0.049(2) 0.0078(18) 0.0132(17) -0.0051(16)
O3 0.030(2) 0.023(2) 0.051(2) 0.0036(17) 0.0212(17) 0.0007(15)
O8 0.035(2) 0.043(3) 0.032(2) 0.0061(19) 0.0140(17) -0.0085(17)
O7 0.043(2) 0.027(2) 0.046(2) -0.0005(18) 0.0263(18) -0.0005(17)
O5 0.039(2) 0.044(3) 0.040(2) 0.0008(19) 0.0225(17) 0.0067(18)
O1 0.034(2) 0.027(2) 0.053(2) 0.0061(18) 0.0236(17) -0.0041(17)
O9 0.056(3) 0.038(3) 0.034(2) 0.0031(18) 0.023(2) 0.009(2)
O6 0.061(3) 0.039(2) 0.064(3) -0.005(2) 0.042(2) -0.011(2)
N7 0.023(2) 0.023(3) 0.043(3) 0.002(2) 0.0117(19) 0.002(2)
O10 0.062(3) 0.050(3) 0.042(3) 0.006(2) 0.010(2) 0.001(2)
N1 0.040(3) 0.030(2) 0.037(3) 0.000(2) 0.020(2) 0.006(2)
C9 0.0274(19) 0.0242(19) 0.0292(19) 0.0013(18) 0.0115(16) -0.0008(18)
C18 0.0259(18) 0.0204(19) 0.0326(19) 0.0010(18) 0.0085(16) 0.0025(17)
N8 0.031(3) 0.034(3) 0.067(4) 0.001(3) 0.026(2) 0.008(2)
C15 0.0226(17) 0.0199(18) 0.0329(18) 0.0009(17) 0.0082(15) 0.0003(16)
N2 0.046(3) 0.042(3) 0.057(3) 0.013(3) 0.033(2) 0.012(2)
N4 0.045(2) 0.058(3) 0.041(2) -0.003(2) 0.0251(19) -0.017(2)
C12 0.0270(16) 0.0254(17) 0.0371(17) -0.0018(16) 0.0122(15) 0.0005(15)
C6 0.0291(18) 0.0234(18) 0.0302(18) 0.0004(17) 0.0147(15) 0.0012(16)
C24 0.0387(19) 0.0332(19) 0.0344(19) -0.0015(17) 0.0210(16) -0.0017(17)
C16 0.0293(17) 0.0240(17) 0.0370(18) 0.0026(16) 0.0110(15) 0.0005(15)
C7 0.0330(19) 0.0270(18) 0.0350(19) 0.0048(17) 0.0154(16) -0.0002(17)
C13 0.0282(17) 0.0224(18) 0.0403(18) 0.0025(16) 0.0124(15) 0.0000(15)
N3 0.046(3) 0.041(3) 0.072(4) -0.005(3) 0.041(3) -0.005(2)
C5 0.0326(19) 0.0272(19) 0.0347(19) 0.0046(17) 0.0155(16) 0.0046(16)
C14 0.0271(18) 0.0206(18) 0.0385(19) 0.0016(16) 0.0112(16) 0.0037(15)
C17 0.0279(16) 0.0248(16) 0.0390(17) 0.0005(15) 0.0113(14) 0.0020(15)
C4 0.0358(18) 0.0292(18) 0.0351(18) 0.0055(17) 0.0173(16) 0.0008(16)
N9 0.038(3) 0.041(3) 0.063(3) -0.003(2) 0.030(2) -0.005(2)
C3 0.0324(18) 0.0276(18) 0.0334(18) 0.0011(16) 0.0169(15) -0.0001(16)
C27 0.039(2) 0.033(2) 0.034(2) 0.0018(19) 0.0198(18) 0.0004(19)
C8 0.0334(18) 0.0266(18) 0.0348(18) 0.0034(16) 0.0154(15) 0.0039(16)
C23 0.0404(17) 0.0340(17) 0.0372(17) -0.0029(16) 0.0191(15) -0.0001(16)
N5 0.056(3) 0.074(3) 0.051(3) -0.003(2) 0.030(2) -0.018(2)
C22 0.0416(17) 0.0352(18) 0.0393(18) -0.0029(16) 0.0177(15) -0.0050(16)
C25 0.044(2) 0.037(2) 0.040(2) -0.0037(18) 0.0233(17) -0.0055(18)
C11 0.034(2) 0.028(2) 0.049(2) 0.001(2) 0.0131(19) 0.0007(19)
C21 0.0415(18) 0.0430(19) 0.0376(18) -0.0001(17) 0.0215(16) -0.0071(17)
C2 0.041(2) 0.033(2) 0.043(2) 0.001(2) 0.0207(19) -0.0001(19)
N6 0.064(3) 0.080(3) 0.060(3) -0.013(3) 0.031(2) -0.035(2)
C10 0.032(2) 0.038(3) 0.052(3) -0.005(2) 0.017(2) 0.000(2)
C26 0.0459(19) 0.0404(19) 0.0408(19) -0.0049(17) 0.0258(16) -0.0036(17)
C20 0.048(2) 0.056(2) 0.044(2) -0.0020(19) 0.0242(17) -0.0115(19)
C1 0.041(3) 0.042(3) 0.050(3) 0.002(2) 0.023(2) 0.004(2)
C19 0.060(2) 0.074(3) 0.059(3) -0.004(2) 0.029(2) -0.024(2)

loop_
_atom_type_symbol
_atom_type_description
_atom_type_scat_dispersion_real
_atom_type_scat_dispersion_imag
_atom_type_scat_source
C C 0.0033 0.0016 'International Tables Vol C Tables 4.2.6.8 and 6.1.1.4'
H H 0.0000 0.0000 'International Tables Vol C Tables 4.2.6.8 and 6.1.1.4'
N N 0.0061 0.0033 'International Tables Vol C Tables 4.2.6.8 and 6.1.1.4'
O O 0.0106 0.0060 'International Tables Vol C Tables 4.2.6.8 and 6.1.1.4'
Pr Pr -0.2180 2.8214 'International Tables Vol C Tables 4.2.6.8 and 6.1.1.4'

loop_
_geom_angle_atom_site_label_1
_geom_angle_atom_site_label_2
_geom_angle_atom_site_label_3
_geom_angle
_geom_angle_site_symmetry_1
_geom_angle_site_symmetry_3
O2 Pr1 O8 89.20(12) . .
O2 Pr1 O7 71.51(11) . .
O2 Pr1 O1 89.01(11) . 1_565
O2 Pr1 O9 71.47(12) . .
O4 Pr1 O2 84.70(11) . .
O4 Pr1 O8 146.12(12) . .
O4 Pr1 O7 76.34(11) . .
O4 Pr1 O1 147.05(12) . 1_565
O4 Pr1 O9 74.18(12) . .
O3 Pr1 O2 141.20(12) 1_565 .
O3 Pr1 O4 87.98(11) 1_565 .
O3 Pr1 O8 116.13(13) 1_565 .
O3 Pr1 O7 142.75(11) 1_565 .
O3 Pr1 O1 76.93(11) 1_565 1_565
O3 Pr1 O9 69.87(12) 1_565 .
O8 Pr1 O7 70.14(12) . .
O8 Pr1 O9 134.70(12) . .
O7 Pr1 O9 134.12(12) . .
O5 Pr1 O2 142.89(12) . .
O5 Pr1 O4 88.96(12) . .
O5 Pr1 O3 74.73(12) . 1_565
O5 Pr1 O8 76.13(12) . .
O5 Pr1 O7 71.46(12) . .
O5 Pr1 O1 114.26(12) . 1_565
O5 Pr1 O9 141.00(13) . .
O1 Pr1 O8 65.74(12) 1_565 .
O1 Pr1 O7 131.72(11) 1_565 .
O1 Pr1 O9 73.16(12) 1_565 .
C9 O2 Pr1 143.8(3) . .
C18 O4 Pr1 140.9(3) . .
C18 O3 Pr1 159.0(3) . 1_545
Pr1 O8 H8A 125.8 . .
Pr1 O8 H8B 126.6 . .
H8A O8 H8B 104.4 . .
Pr1 O7 H7A 109.5 . .
Pr1 O7 H7B 109.4 . .
H7A O7 H7B 104.5 . .
C27 O5 Pr1 149.4(3) . .
C9 O1 Pr1 165.2(3) . 1_545
Pr1 O9 H9A 109.5 . .
Pr1 O9 H9B 134(4) . .
H9A O9 H9B 103.9 . .
N8 N7 C12 121.0(4) . .
C11 N7 N8 109.6(4) . .
C11 N7 C12 129.2(4) . .
H10A O10 H10B 104.6 . .
N2 N1 C3 121.3(4) . .
C2 N1 N2 108.9(4) . .
C2 N1 C3 129.8(5) . .
O2 C9 C6 116.7(4) . .
O1 C9 O2 124.9(4) . .
O1 C9 C6 118.3(5) . .
O4 C18 C15 117.6(4) . .
O3 C18 O4 124.5(4) . .
O3 C18 C15 117.9(5) . .
C10 N8 N7 101.7(4) . .
C16 C15 C18 121.6(5) . .
C14 C15 C18 119.8(4) . .
C14 C15 C16 118.6(4) . .
C1 N2 N1 102.1(5) . .
N6 N4 C21 120.8(5) . .
C20 N4 C21 129.1(5) . .
C20 N4 N6 109.8(5) . .
C13 C12 N7 119.1(5) . .
C17 C12 N7 120.2(4) . .
C17 C12 C13 120.8(5) . .
C7 C6 C9 120.7(5) . .
C5 C6 C9 120.6(5) . .
C5 C6 C7 118.6(4) . .
C23 C24 C27 122.8(5) . .
C23 C24 C25 118.2(5) . .
C25 C24 C27 118.9(5) . .
C15 C16 H16 119.8 . .
C17 C16 C15 120.3(5) . .
C17 C16 H16 119.8 . .
C6 C7 H7 119.7 . .
C6 C7 C8 120.6(5) . .
C8 C7 H7 119.7 . .
C12 C13 H13 120.8 . .
C12 C13 C14 118.3(5) . .
C14 C13 H13 120.8 . .
C2 N3 C1 102.0(5) . .
C6 C5 H5 119.2 . .
C6 C5 C4 121.7(5) . .
C4 C5 H5 119.2 . .
C15 C14 C13 121.9(4) . .
C15 C14 H14 119.1 . .
C13 C14 H14 119.1 . .
C12 C17 C16 120.0(5) . .
C12 C17 H17 120.0 . .
C16 C17 H17 120.0 . .
C5 C4 H4 120.9 . .
C5 C4 C3 118.3(5) . .
C3 C4 H4 120.9 . .
C11 N9 C10 103.1(5) . .
C4 C3 N1 119.2(5) . .
C8 C3 N1 119.8(5) . .
C8 C3 C4 120.9(5) . .
O5 C27 C24 116.4(5) . .
O6 C27 O5 124.8(5) . .
O6 C27 C24 118.8(5) . .
C7 C8 H8 120.1 . .
C3 C8 C7 119.8(5) . .
C3 C8 H8 120.1 . .
C24 C23 H23 119.5 . .
C24 C23 C22 121.0(5) . .
C22 C23 H23 119.5 . .
C20 N5 C19 101.8(5) . .
C23 C22 H22 120.3 . .
C21 C22 C23 119.4(5) . .
C21 C22 H22 120.3 . .
C24 C25 H25 119.0 . .
C26 C25 C24 121.9(5) . .
C26 C25 H25 119.0 . .
N7 C11 H11 124.7 . .
N9 C11 N7 110.6(5) . .
N9 C11 H11 124.7 . .
C22 C21 N4 120.6(5) . .
C22 C21 C26 120.6(5) . .
C26 C21 N4 118.7(5) . .
N1 C2 H2 124.3 . .
N3 C2 N1 111.3(5) . .
N3 C2 H2 124.3 . .
C19 N6 N4 100.3(5) . .
N8 C10 N9 115.0(5) . .
N8 C10 H10 122.5 . .
N9 C10 H10 122.5 . .
C25 C26 C21 118.8(5) . .
C25 C26 H26 120.6 . .
C21 C26 H26 120.6 . .
N4 C20 H20 124.5 . .
N5 C20 N4 111.1(6) . .
N5 C20 H20 124.5 . .
N2 C1 N3 115.6(5) . .
N2 C1 H1 122.2 . .
N3 C1 H1 122.2 . .
N5 C19 H19 121.5 . .
N6 C19 N5 117.0(6) . .
N6 C19 H19 121.5 . .

loop_
_geom_bond_atom_site_label_1
_geom_bond_atom_site_label_2
_geom_bond_distance
_geom_bond_site_symmetry_2
Pr1 O2 2.440(3) .
Pr1 O4 2.422(3) .
Pr1 O3 2.414(3) 1_565
Pr1 O8 2.489(3) .
Pr1 O7 2.509(3) .
Pr1 O5 2.357(3) .
Pr1 O1 2.463(3) 1_565
Pr1 O9 2.529(4) .
O2 C9 1.265(6) .
O4 C18 1.267(6) .
O3 C18 1.252(6) .
O8 H8A 0.8499 .
O8 H8B 0.8498 .
O7 H7A 0.8518 .
O7 H7B 0.8510 .
O5 C27 1.270(6) .
O1 C9 1.249(6) .
O9 H9A 0.8549 .
O9 H9B 0.861(19) .
O6 C27 1.244(6) .
N7 N8 1.367(5) .
N7 C12 1.422(6) .
N7 C11 1.337(6) .
O10 H10A 0.8507 .
O10 H10B 0.8477 .
N1 N2 1.366(6) .
N1 C3 1.432(6) .
N1 C2 1.342(6) .
C9 C6 1.504(6) .
C18 C15 1.495(6) .
N8 C10 1.335(6) .
C15 C16 1.391(6) .
C15 C14 1.380(6) .
N2 C1 1.314(7) .
N4 C21 1.425(6) .
N4 N6 1.367(7) .
N4 C20 1.338(7) .
C12 C13 1.384(7) .
C12 C17 1.381(7) .
C6 C7 1.382(7) .
C6 C5 1.378(7) .
C24 C27 1.499(7) .
C24 C23 1.377(7) .
C24 C25 1.384(7) .
C16 H16 0.9300 .
C16 C17 1.383(7) .
C7 H7 0.9300 .
C7 C8 1.389(6) .
C13 H13 0.9300 .
C13 C14 1.390(7) .
N3 C2 1.312(6) .
N3 C1 1.360(7) .
C5 H5 0.9300 .
C5 C4 1.387(6) .
C14 H14 0.9300 .
C17 H17 0.9300 .
C4 H4 0.9300 .
C4 C3 1.391(7) .
N9 C11 1.319(6) .
N9 C10 1.346(7) .
C3 C8 1.362(7) .
C8 H8 0.9300 .
C23 H23 0.9300 .
C23 C22 1.393(7) .
N5 C20 1.314(7) .
N5 C19 1.339(8) .
C22 H22 0.9300 .
C22 C21 1.372(7) .
C25 H25 0.9300 .
C25 C26 1.374(7) .
C11 H11 0.9300 .
C21 C26 1.388(7) .
C2 H2 0.9300 .
N6 C19 1.330(8) .
C10 H10 0.9300 .
C26 H26 0.9300 .
C20 H20 0.9300 .
C1 H1 0.9300 .
C19 H19 0.9300 .

loop_
_geom_torsion_atom_site_label_1
_geom_torsion_atom_site_label_2
_geom_torsion_atom_site_label_3
_geom_torsion_atom_site_label_4
_geom_torsion
_geom_torsion_site_symmetry_1
_geom_torsion_site_symmetry_2
_geom_torsion_site_symmetry_3
_geom_torsion_site_symmetry_4
Pr1 O2 C9 O1 8.3(9) . . . .
Pr1 O2 C9 C6 -168.0(3) . . . .
Pr1 O4 C18 O3 -72.0(7) . . . .
Pr1 O4 C18 C15 107.3(5) . . . .
Pr1 O3 C18 O4 69.6(11) 1_545 . . .
Pr1 O3 C18 C15 -109.8(8) 1_545 . . .
Pr1 O5 C27 O6 -21.0(11) . . . .
Pr1 O5 C27 C24 157.7(5) . . . .
Pr1 O1 C9 O2 85.1(14) 1_545 . . .
Pr1 O1 C9 C6 -98.7(13) 1_545 . . .
O2 C9 C6 C7 164.1(4) . . . .
O2 C9 C6 C5 -13.1(7) . . . .
O4 C18 C15 C16 15.5(7) . . . .
O4 C18 C15 C14 -162.2(5) . . . .
O3 C18 C15 C16 -165.1(5) . . . .
O3 C18 C15 C14 17.3(7) . . . .
O1 C9 C6 C7 -12.4(7) . . . .
O1 C9 C6 C5 170.4(5) . . . .
N7 N8 C10 N9 -2.3(6) . . . .
N7 C12 C13 C14 -179.7(5) . . . .
N7 C12 C17 C16 177.5(4) . . . .
N1 N2 C1 N3 -0.9(7) . . . .
N1 C3 C8 C7 178.6(5) . . . .
C9 C6 C7 C8 -174.9(5) . . . .
C9 C6 C5 C4 175.7(5) . . . .
C18 C15 C16 C17 -176.1(5) . . . .
C18 C15 C14 C13 173.9(5) . . . .
N8 N7 C12 C13 168.9(5) . . . .
N8 N7 C12 C17 -11.1(7) . . . .
N8 N7 C11 N9 -2.2(6) . . . .
C15 C16 C17 C12 1.6(8) . . . .
N2 N1 C3 C4 -172.2(5) . . . .
N2 N1 C3 C8 7.1(7) . . . .
N2 N1 C2 N3 -0.3(6) . . . .
N4 C21 C26 C25 176.8(5) . . . .
N4 N6 C19 N5 0.2(8) . . . .
C12 N7 N8 C10 178.0(5) . . . .
C12 N7 C11 N9 -177.1(5) . . . .
C12 C13 C14 C15 2.9(8) . . . .
C6 C7 C8 C3 -0.5(8) . . . .
C6 C5 C4 C3 -1.0(8) . . . .
C24 C23 C22 C21 -0.7(8) . . . .
C24 C25 C26 C21 0.5(9) . . . .
C16 C15 C14 C13 -3.8(7) . . . .
C7 C6 C5 C4 -1.5(8) . . . .
C13 C12 C17 C16 -2.5(8) . . . .
C5 C6 C7 C8 2.3(7) . . . .
C5 C4 C3 N1 -177.9(5) . . . .
C5 C4 C3 C8 2.9(8) . . . .
C14 C15 C16 C17 1.6(7) . . . .
C17 C12 C13 C14 0.3(7) . . . .
C4 C3 C8 C7 -2.2(8) . . . .
C3 N1 N2 C1 -178.7(5) . . . .
C3 N1 C2 N3 179.0(5) . . . .
C27 C24 C23 C22 -176.4(5) . . . .
C27 C24 C25 C26 176.7(5) . . . .
C23 C24 C27 O5 2.5(8) . . . .
C23 C24 C27 O6 -178.7(5) . . . .
C23 C24 C25 C26 0.5(8) . . . .
C23 C22 C21 N4 -176.7(5) . . . .
C23 C22 C21 C26 1.7(8) . . . .
C22 C21 C26 C25 -1.6(8) . . . .
C25 C24 C27 O5 -173.5(5) . . . .
C25 C24 C27 O6 5.3(8) . . . .
C25 C24 C23 C22 -0.5(8) . . . .
C11 N7 N8 C10 2.6(6) . . . .
C11 N7 C12 C13 -16.7(8) . . . .
C11 N7 C12 C17 163.3(5) . . . .
C11 N9 C10 N8 1.0(7) . . . .
C21 N4 N6 C19 175.7(6) . . . .
C21 N4 C20 N5 -176.3(6) . . . .
C2 N1 N2 C1 0.7(6) . . . .
C2 N1 C3 C4 8.6(8) . . . .
C2 N1 C3 C8 -172.2(5) . . . .
C2 N3 C1 N2 0.7(7) . . . .
N6 N4 C21 C22 -15.8(8) . . . .
N6 N4 C21 C26 165.7(5) . . . .
N6 N4 C20 N5 -2.5(7) . . . .
C10 N9 C11 N7 0.8(6) . . . .
C20 N4 C21 C22 157.5(6) . . . .
C20 N4 C21 C26 -21.0(9) . . . .
C20 N4 N6 C19 1.3(7) . . . .
C20 N5 C19 N6 -1.6(8) . . . .
C1 N3 C2 N1 -0.2(6) . . . .
C19 N5 C20 N4 2.4(7) . . . .
